data_4035824
loop_
_publ_author_name
'Casola, Kamila Kaiser'
'Gomes, Matheus Rick'
'Back, Davi Fernando'
'Zeni, Gilson'

_publ_section_title
;
 Electrophilic Cyclization Involving Carbon-Selenium/Carbon-Halide Bond
 Formation: Synthesis of 3-Substituted Selenophenes.
;
_journal_issue 12
_journal_name_full 'The Journal of organic chemistry'
_journal_page_first 6706
_journal_page_last 6718
_journal_paper_doi 10.1021/acs.joc.8b01136
_journal_volume 83
_journal_year 2018
_chemical_formula_moiety 'C22 H18 Se'
_chemical_formula_sum 'C22 H18 Se'
_chemical_formula_weight 361.32
_chemical_melting_point ?
_chemical_name_common 'phenyl phenylethynyl tetrahydrobenzo selenophene'
_chemical_name_systematic
;
2-phenyl-3-(phenylethynyl)-4,5,6,7-tetrahydrobenzo[b]selenophene
;
_space_group_IT_number 15
_space_group_name_Hall '-C 2yc'
_space_group_name_H-M_alt 'C 1 2/c 1'
_symmetry_cell_setting monoclinic
_symmetry_space_group_name_Hall '-C 2yc'
_symmetry_space_group_name_H-M 'C 1 2/c 1'
_atom_sites_solution_hydrogens geom
_atom_sites_solution_primary direct
_atom_sites_solution_secondary difmap
_audit_conform_dict_location ftp://ftp.iucr.org/pub/cif_core.dic
_audit_conform_dict_name cif_core.dic
_audit_conform_dict_version 2.4
_audit_creation_date 2017-10-19T17:09:33-00:00
_audit_creation_method 'WinGX routine CIF_UPDATE'
_cell_angle_alpha 90
_cell_angle_beta 91.234(2)
_cell_angle_gamma 90
_cell_formula_units_Z 8
_cell_length_a 40.0100(2)
_cell_length_b 5.3146(3)
_cell_length_c 15.5045(9)
_cell_measurement_reflns_used 9985
_cell_measurement_temperature 100(2)
_cell_measurement_theta_max 28.292
_cell_measurement_theta_min 2.628
_cell_volume 3296.1(3)
_computing_cell_refinement 'SAINT V8.34A (Bruker AXS Inc., 2013)'
_computing_data_collection 'Bruker Instrument Service v4.2.7'
_computing_data_reduction 'SAINT V8.34A (Bruker AXS Inc., 2013)'
_computing_molecular_graphics 'Diamond version 3.2i; Crystal Impact GbR, Bonn-Germany'
_computing_structure_refinement 'SHELXL-2008 (Sheldrick, 2008)'
_computing_structure_solution 'SHELXL-2008 (Sheldrick, 2008)'
_diffrn_ambient_temperature 100(2)
_diffrn_detector_area_resol_mean 10.4167
_diffrn_measured_fraction_theta_full 0.998
_diffrn_measured_fraction_theta_max 0.998
_diffrn_measurement_device_type 'Bruker D8 Quest Photon 100 diffractometer'
_diffrn_measurement_method '2\% \f & \w scans'
_diffrn_radiation_monochromator 'Montel type 2-dim beam shaping X ray optics'
_diffrn_radiation_type MoK\a
_diffrn_radiation_wavelength 0.71073
_diffrn_reflns_av_R_equivalents 0.0402
_diffrn_reflns_av_unetI/netI 0.0446
_diffrn_reflns_limit_h_max 45
_diffrn_reflns_limit_h_min -51
_diffrn_reflns_limit_k_max 6
_diffrn_reflns_limit_k_min -6
_diffrn_reflns_limit_l_max 20
_diffrn_reflns_limit_l_min -20
_diffrn_reflns_number 13706
_diffrn_reflns_theta_full 27.5
_diffrn_reflns_theta_max 27.5
_diffrn_reflns_theta_min 2.63
_diffrn_source 'micro-focus tube'
_exptl_absorpt_coefficient_mu 2.297
_exptl_absorpt_correction_T_max 0.8047
_exptl_absorpt_correction_T_min 0.4789
_exptl_absorpt_correction_type multi-scan
_exptl_absorpt_process_details
;
SADABS (version 2012/1; Bruker, 2012) was used to perform the numerical
        absorption correction based on the indexed faces of the crystal.
;
_exptl_crystal_colour colourless
_exptl_crystal_density_diffrn 1.456
_exptl_crystal_density_method 'not measured'
_exptl_crystal_description tabular
_exptl_crystal_F_000 1472
_exptl_crystal_size_max 0.38
_exptl_crystal_size_mid 0.12
_exptl_crystal_size_min 0.1
_refine_diff_density_max 0.661
_refine_diff_density_min -0.719
_refine_diff_density_rms 0.092
_refine_ls_extinction_coef none
_refine_ls_extinction_method none
_refine_ls_goodness_of_fit_ref 1.052
_refine_ls_hydrogen_treatment constr
_refine_ls_matrix_type full
_refine_ls_number_parameters 208
_refine_ls_number_reflns 3770
_refine_ls_number_restraints 0
_refine_ls_restrained_S_all 1.052
_refine_ls_R_factor_all 0.0437
_refine_ls_R_factor_gt 0.0349
_refine_ls_shift/su_max 0.001
_refine_ls_shift/su_mean 0
_refine_ls_structure_factor_coef Fsqd
_refine_ls_weighting_details 'calc w=1/[\s^2^(Fo^2^)+(0.0333P)^2^+7.6534P] where P=(Fo^2^+2Fc^2^)/3'
_refine_ls_weighting_scheme calc
_refine_ls_wR_factor_gt 0.0817
_refine_ls_wR_factor_ref 0.0844
_reflns_number_gt 3265
_reflns_number_total 3770
_reflns_threshold_expression >2\s(I)
_cod_data_source_file jo8b01136_si_005.cif
_cod_data_source_block c2c
_cod_depositor_comments
;
The following automatic conversions were performed:

data item '_chemical_melting_point' value 'none' was changed to '?'
-- the value is undefined or not given.

Automatic conversion script
Id: cif_fix_values 6909 2019-04-08 15:41:33Z antanas 
;
_cod_original_sg_symbol_Hall -C2yc
_cod_original_sg_symbol_H-M C2/c
_cod_database_code 4035824

loop_
_symmetry_equiv_pos_as_xyz
'x, y, z'
'-x, y, -z+1/2'
'x+1/2, y+1/2, z'
'-x+1/2, y+1/2, -z+1/2'
'-x, -y, -z'
'x, -y, z-1/2'
'-x+1/2, -y+1/2, -z'
'x+1/2, -y+1/2, z-1/2'

loop_
_atom_site_label
_atom_site_type_symbol
_atom_site_fract_x
_atom_site_fract_y
_atom_site_fract_z
_atom_site_U_iso_or_equiv
_atom_site_adp_type
_atom_site_occupancy
_atom_site_symmetry_multiplicity
_atom_site_calc_flag
_atom_site_refinement_flags
C17 C 0.22263(8) 0.9506(9) 0.5656(4) 0.0817(19) Uani 1 1 d .
H17 H 0.2265 0.8095 0.5318 0.098 Uiso 1 1 calc R
Se7 Se 0.051805(5) 0.53068(4) 0.399182(15) 0.01463(9) Uani 1 1 d .
C8 C 0.07862(5) 0.7294(4) 0.47322(15) 0.0140(5) Uani 1 1 d .
C5 C 0.11851(6) 0.4982(4) 0.39145(15) 0.0136(5) Uani 1 1 d .
C20 C 0.06509(6) 1.2637(4) 0.62767(16) 0.0180(5) Uani 1 1 d .
H20 H 0.0765 1.405 0.648 0.022 Uiso 1 1 calc R
C6 C 0.15328(5) 0.4249(5) 0.36564(16) 0.0170(5) Uani 1 1 d .
H6A H 0.1669 0.3943 0.4171 0.02 Uiso 1 1 calc R
H6B H 0.1633 0.5626 0.3342 0.02 Uiso 1 1 calc R
C12 C 0.19077(6) 1.0321(5) 0.57609(16) 0.0174(5) Uani 1 1 d .
C19 C 0.07953(6) 1.1123(4) 0.56652(16) 0.0159(5) Uani 1 1 d .
H19 H 0.1003 1.1548 0.5452 0.019 Uiso 1 1 calc R
C4 C 0.09073(6) 0.3959(5) 0.35350(15) 0.0150(5) Uani 1 1 d .
C9 C 0.11199(5) 0.6833(4) 0.45725(15) 0.0139(4) Uani 1 1 d .
C22 C 0.01678(6) 0.9973(5) 0.62839(17) 0.0193(5) Uani 1 1 d .
H22 H -0.0044 0.9603 0.6484 0.023 Uiso 1 1 calc R
C21 C 0.03387(6) 1.2078(5) 0.65901(17) 0.0193(5) Uani 1 1 d .
H21 H 0.0243 1.3105 0.7004 0.023 Uiso 1 1 calc R
C3 C 0.09076(6) 0.1984(5) 0.28461(16) 0.0173(5) Uani 1 1 d .
H3A H 0.0733 0.2342 0.2419 0.021 Uiso 1 1 calc R
H3B H 0.0863 0.035 0.3097 0.021 Uiso 1 1 calc R
C2 C 0.12463(6) 0.1948(5) 0.24180(17) 0.0224(5) Uani 1 1 d .
H2A H 0.1269 0.3433 0.206 0.027 Uiso 1 1 calc R
H2B H 0.1261 0.048 0.2049 0.027 Uiso 1 1 calc R
C10 C 0.13918(5) 0.8036(4) 0.50236(15) 0.0149(5) Uani 1 1 d .
C11 C 0.16295(6) 0.9035(5) 0.53541(16) 0.0172(5) Uani 1 1 d .
C18 C 0.06319(5) 0.8947(4) 0.53614(15) 0.0143(5) Uani 1 1 d .
C1 C 0.15293(6) 0.1886(5) 0.30919(17) 0.0211(5) Uani 1 1 d .
H1A H 0.1741 0.1745 0.2804 0.025 Uiso 1 1 calc R
H1B H 0.1504 0.0415 0.3455 0.025 Uiso 1 1 calc R
C23 C 0.03145(6) 0.8425(5) 0.56793(16) 0.0164(5) Uani 1 1 d .
H23 H 0.02 0.7011 0.5481 0.02 Uiso 1 1 calc R
C15 C 0.24471(7) 1.2763(6) 0.6548(2) 0.0359(8) Uani 1 1 d .
H15 H 0.2628 1.3599 0.6803 0.043 Uiso 1 1 calc R
C14 C 0.21314(8) 1.3558(7) 0.6678(3) 0.0470(9) Uani 1 1 d .
H14 H 0.2095 1.4923 0.7039 0.056 Uiso 1 1 calc R
C16 C 0.24947(8) 1.0757(9) 0.6048(4) 0.094(2) Uani 1 1 d .
H16 H 0.2711 1.0184 0.596 0.113 Uiso 1 1 calc R
C13 C 0.18613(7) 1.2365(6) 0.6280(3) 0.0422(9) Uani 1 1 d .
H13 H 0.1646 1.2962 0.6368 0.051 Uiso 1 1 calc R

loop_
_atom_site_aniso_label
_atom_site_aniso_U_11
_atom_site_aniso_U_22
_atom_site_aniso_U_33
_atom_site_aniso_U_23
_atom_site_aniso_U_13
_atom_site_aniso_U_12
C17 0.0142(14) 0.090(3) 0.141(5) -0.091(3) -0.006(2) 0.0066(17)
Se7 0.01063(12) 0.01785(13) 0.01528(13) -0.00085(10) -0.00275(8) -0.00171(9)
C8 0.0156(10) 0.0129(10) 0.0133(11) 0.0029(9) -0.0040(9) -0.0027(9)
C5 0.0124(10) 0.0162(11) 0.0121(11) 0.0014(9) -0.0001(8) -0.0011(8)
C20 0.0210(11) 0.0142(11) 0.0186(12) -0.0017(10) -0.0067(9) 0.0029(9)
C6 0.0117(10) 0.0205(12) 0.0187(12) -0.0028(10) 0.0000(9) -0.0001(9)
C12 0.0136(11) 0.0209(12) 0.0176(12) 0.0010(10) -0.0048(9) -0.0023(9)
C19 0.0143(10) 0.0152(11) 0.0180(11) 0.0035(10) -0.0040(9) 0.0003(9)
C4 0.0148(10) 0.0164(11) 0.0136(11) 0.0019(9) -0.0009(8) -0.0013(9)
C9 0.0139(10) 0.0151(11) 0.0124(11) 0.0023(9) -0.0029(8) -0.0021(9)
C22 0.0145(11) 0.0220(12) 0.0213(12) 0.0028(11) -0.0002(9) 0.0030(9)
C21 0.0203(11) 0.0197(12) 0.0178(12) -0.0019(10) -0.0040(9) 0.0081(10)
C3 0.0180(11) 0.0186(11) 0.0150(11) -0.0020(10) -0.0023(9) -0.0027(9)
C2 0.0219(12) 0.0267(13) 0.0186(12) -0.0048(11) -0.0008(10) -0.0017(11)
C10 0.0145(10) 0.0168(11) 0.0134(11) -0.0001(9) 0.0008(9) 0.0003(9)
C11 0.0152(11) 0.0193(12) 0.0171(11) -0.0018(10) -0.0001(9) 0.0016(9)
C18 0.0148(10) 0.0135(10) 0.0145(11) 0.0041(9) -0.0051(8) 0.0021(9)
C1 0.0182(11) 0.0229(12) 0.0222(13) -0.0039(11) 0.0018(10) 0.0020(10)
C23 0.0142(10) 0.0158(11) 0.0191(12) 0.0013(10) -0.0033(9) -0.0004(9)
C15 0.0262(14) 0.0333(15) 0.047(2) 0.0037(15) -0.0191(13) -0.0120(12)
C14 0.0366(17) 0.0446(19) 0.060(2) -0.0326(19) 0.0041(15) -0.0182(16)
C16 0.0128(14) 0.091(3) 0.178(6) -0.083(4) -0.024(2) 0.0090(19)
C13 0.0174(13) 0.0397(18) 0.070(2) -0.0293(18) 0.0033(14) -0.0066(13)

loop_
_atom_type_symbol
_atom_type_description
_atom_type_scat_dispersion_real
_atom_type_scat_dispersion_imag
_atom_type_scat_source
C C 0.0033 0.0016 'International Tables Vol C Tables 4.2.6.8 and 6.1.1.4'
H H 0 0 'International Tables Vol C Tables 4.2.6.8 and 6.1.1.4'
Se Se -0.0929 2.2259 'International Tables Vol C Tables 4.2.6.8 and 6.1.1.4'

loop_
_geom_angle_atom_site_label_1
_geom_angle_atom_site_label_2
_geom_angle_atom_site_label_3
_geom_angle
C12 C17 C16 120.8(3)
C4 Se7 C8 88.71(10)
C9 C8 C18 130.5(2)
C9 C8 Se7 109.35(17)
C18 C8 Se7 120.16(16)
C4 C5 C9 114.8(2)
C4 C5 C6 122.2(2)
C9 C5 C6 123.0(2)
C19 C20 C21 120.7(2)
C5 C6 C1 111.50(19)
C17 C12 C13 117.6(3)
C17 C12 C11 121.0(3)
C13 C12 C11 121.4(2)
C20 C19 C18 120.8(2)
C5 C4 C3 125.1(2)
C5 C4 Se7 111.29(18)
C3 C4 Se7 123.57(16)
C8 C9 C10 124.0(2)
C8 C9 C5 115.9(2)
C10 C9 C5 120.1(2)
C23 C22 C21 119.7(2)
C20 C21 C22 119.7(2)
C4 C3 C2 109.5(2)
C3 C2 C1 110.9(2)
C11 C10 C9 176.0(3)
C10 C11 C12 177.7(3)
C23 C18 C19 117.7(2)
C23 C18 C8 121.1(2)
C19 C18 C8 121.3(2)
C2 C1 C6 111.8(2)
C22 C23 C18 121.4(2)
C16 C15 C14 118.8(3)
C15 C14 C13 120.9(3)
C15 C16 C17 121.1(3)
C12 C13 C14 120.7(3)

loop_
_geom_bond_atom_site_label_1
_geom_bond_atom_site_label_2
_geom_bond_distance
C17 C12 1.359(4)
C17 C16 1.392(5)
Se7 C4 1.867(2)
Se7 C8 1.879(2)
C8 C9 1.385(3)
C8 C18 1.460(3)
C5 C4 1.360(3)
C5 C9 1.445(3)
C5 C6 1.507(3)
C20 C19 1.380(3)
C20 C21 1.383(4)
C6 C1 1.530(3)
C12 C13 1.367(4)
C12 C11 1.440(3)
C19 C18 1.405(3)
C4 C3 1.497(3)
C9 C10 1.431(3)
C22 C23 1.387(4)
C22 C21 1.389(3)
C3 C2 1.522(3)
C2 C1 1.524(3)
C10 C11 1.195(3)
C18 C23 1.400(3)
C15 C16 1.334(5)
C15 C14 1.351(5)
C14 C13 1.386(4)
